data_4304805
loop_
_publ_author_name
'Clarence J. Rolle'
'Kenneth I. Hardcastle'
'Jake D. Soper'

_publ_contact_author_address
;School of Chemistry and Biochemistry
Georgia Institute of Technology
Atlanta, GA  30332-0400
;
_publ_contact_author_email jake.soper@chemistry.gatech.edu
_publ_contact_author_fax 404-894-7452
_publ_contact_author_name 'Jake D. Soper'
_publ_contact_author_phone 404-894-4022
_publ_section_title
;
Reactions of Tetrabromocatecholatomanganese(III) Complexes with Dioxygen
;
_journal_name_full 'Inorganic Chemistry'
_journal_page_first 1892
_journal_page_last 1894
_journal_paper_doi 10.1021/ic702390q
_journal_volume 47
_journal_year 2008
_chemical_formula_sum 'C29 H40 Br8 Mn N O5'
_chemical_formula_weight 1176.84
_chemical_name_systematic
;

 ?

;
_space_group_IT_number 14
_symmetry_cell_setting monoclinic
_symmetry_space_group_name_Hall '-P 2yn'
_symmetry_space_group_name_H-M 'P 1 21/n 1'
_atom_sites_solution_hydrogens geom
_atom_sites_solution_primary direct
_atom_sites_solution_secondary difmap
_audit_creation_method SHELXL-97
_cell_angle_alpha 90.00
_cell_angle_beta 101.797(2)
_cell_angle_gamma 90.00
_cell_formula_units_Z 4
_cell_length_a 14.9529(7)
_cell_length_b 14.6956(8)
_cell_length_c 17.7026(8)
_cell_measurement_reflns_used 6972
_cell_measurement_temperature 173(2)
_cell_measurement_theta_max 65.35
_cell_measurement_theta_min 3.02
_cell_volume 3807.8(3)
_computing_cell_refinement 'Bruker SMART'
_computing_data_collection 'Bruker SMART'
_computing_data_reduction 'Bruker SAINT'
_computing_molecular_graphics 'Bruker SHELXTL'
_computing_publication_material 'Bruker SHELXTL'
_computing_structure_refinement 'SHELXL-97 (Sheldrick, 1997)'
_computing_structure_solution 'SHELXS-97 (Sheldrick, 1990)'
_diffrn_ambient_temperature 173(2)
_diffrn_measured_fraction_theta_full 0.945
_diffrn_measured_fraction_theta_max 0.945
_diffrn_measurement_device_type 'CCD area detector'
_diffrn_measurement_method 'phi and omega scans'
_diffrn_radiation_monochromator graphite
_diffrn_radiation_source 'fine-focus sealed tube'
_diffrn_radiation_type CuK\a
_diffrn_radiation_wavelength 1.54178
_diffrn_reflns_av_R_equivalents 0.0364
_diffrn_reflns_av_sigmaI/netI 0.0283
_diffrn_reflns_limit_h_max 17
_diffrn_reflns_limit_h_min -15
_diffrn_reflns_limit_k_max 17
_diffrn_reflns_limit_k_min -17
_diffrn_reflns_limit_l_max 18
_diffrn_reflns_limit_l_min -20
_diffrn_reflns_number 26104
_diffrn_reflns_theta_full 65.97
_diffrn_reflns_theta_max 65.97
_diffrn_reflns_theta_min 3.53
_exptl_absorpt_coefficient_mu 12.955
_exptl_absorpt_correction_type multi-scan
_exptl_crystal_colour clear
_exptl_crystal_density_diffrn 2.053
_exptl_crystal_density_method 'not measured'
_exptl_crystal_description prism
_exptl_crystal_F_000 2264
_exptl_crystal_size_max 0.40
_exptl_crystal_size_mid 0.20
_exptl_crystal_size_min 0.07
_refine_diff_density_max 0.461
_refine_diff_density_min -0.721
_refine_diff_density_rms 0.095
_refine_ls_extinction_method none
_refine_ls_goodness_of_fit_ref 1.087
_refine_ls_hydrogen_treatment mixed
_refine_ls_matrix_type full
_refine_ls_number_parameters 406
_refine_ls_number_reflns 6260
_refine_ls_number_restraints 0
_refine_ls_restrained_S_all 1.087
_refine_ls_R_factor_all 0.0301
_refine_ls_R_factor_gt 0.0271
_refine_ls_shift/su_max 0.002
_refine_ls_shift/su_mean 0.000
_refine_ls_structure_factor_coef Fsqd
_refine_ls_weighting_details 'calc w=1/[\s^2^(Fo^2^)+(0.0282P)^2^+4.4391P] where P=(Fo^2^+2Fc^2^)/3'
_refine_ls_weighting_scheme calc
_refine_ls_wR_factor_gt 0.0644
_refine_ls_wR_factor_ref 0.0659
_reflns_number_gt 5827
_reflns_number_total 6260
_reflns_threshold_expression >2sigma(I)
_cod_data_source_file ic702390q-file004_3.cif
_cod_data_source_block cjr_36_0m
_cod_depositor_comments
;
The following automatic conversions were performed:
'_symmetry_cell_setting' value 'Monoclinic' changed to 'monoclinic'
according to '/home/saulius/struct/CIF-dictionaries/cif_core.dic'
dictionary named 'cif_core.dic' version 2.4.1 from 2010-06-29.

Automatic conversion script
Id: cif_fix_enum 1527 2010-12-29 10:47:43Z saulius 
;
_cod_database_code 4304805

loop_
_symmetry_equiv_pos_as_xyz
'x, y, z'
'-x+1/2, y+1/2, -z+1/2'
'-x, -y, -z'
'x-1/2, -y-1/2, z-1/2'

loop_
_atom_site_label
_atom_site_type_symbol
_atom_site_fract_x
_atom_site_fract_y
_atom_site_fract_z
_atom_site_U_iso_or_equiv
_atom_site_adp_type
_atom_site_occupancy
_atom_site_symmetry_multiplicity
_atom_site_calc_flag
_atom_site_refinement_flags
_atom_site_disorder_assembly
_atom_site_disorder_group
Mn1 Mn 0.47158(3) 0.64912(3) 0.03511(3) 0.01847(12) Uani 1 1 d . . .
O1 O 0.55487(14) 0.57355(15) 0.10419(12) 0.0220(5) Uani 1 1 d . . .
O2 O 0.41257(14) 0.66539(15) 0.11948(12) 0.0210(5) Uani 1 1 d . . .
O3 O 0.54325(15) 0.64077(15) -0.04075(12) 0.0235(5) Uani 1 1 d . . .
O4 O 0.41718(15) 0.75277(15) -0.02098(11) 0.0210(5) Uani 1 1 d . . .
O5 O 0.37644(17) 0.55197(18) -0.02174(15) 0.0282(6) Uani 1 1 d . . .
Br1 Br 0.67589(2) 0.44260(3) 0.21720(2) 0.02981(10) Uani 1 1 d . . .
Br2 Br 0.61741(3) 0.44703(3) 0.38841(2) 0.03634(11) Uani 1 1 d . . .
Br3 Br 0.43646(3) 0.56529(3) 0.40987(2) 0.03514(11) Uani 1 1 d . . .
Br4 Br 0.31565(2) 0.67760(3) 0.25723(2) 0.02857(10) Uani 1 1 d . . .
Br5 Br 0.64072(3) 0.61927(3) -0.17723(2) 0.03328(10) Uani 1 1 d . . .
Br6 Br 0.54615(3) 0.75498(3) -0.32180(2) 0.04137(12) Uani 1 1 d . . .
Br7 Br 0.36609(3) 0.88049(3) -0.305216(19) 0.03429(11) Uani 1 1 d . . .
Br8 Br 0.30868(2) 0.89381(2) -0.133059(18) 0.02362(9) Uani 1 1 d . . .
C1 C 0.5308(2) 0.5669(2) 0.17346(17) 0.0206(7) Uani 1 1 d . . .
C2 C 0.5776(2) 0.5144(2) 0.23405(18) 0.0222(7) Uani 1 1 d . . .
C3 C 0.5494(2) 0.5148(2) 0.30514(18) 0.0254(8) Uani 1 1 d . . .
C4 C 0.4736(2) 0.5646(2) 0.31391(17) 0.0234(7) Uani 1 1 d . . .
C5 C 0.4245(2) 0.6147(2) 0.25109(18) 0.0199(7) Uani 1 1 d . . .
C6 C 0.4538(2) 0.6174(2) 0.18173(17) 0.0188(7) Uani 1 1 d . . .
C7 C 0.5108(2) 0.6953(2) -0.10037(18) 0.0211(7) Uani 1 1 d . . .
C8 C 0.5425(2) 0.6969(2) -0.16890(19) 0.0236(7) Uani 1 1 d . . .
C9 C 0.5015(2) 0.7543(2) -0.22974(18) 0.0257(8) Uani 1 1 d . . .
C10 C 0.4293(2) 0.8105(2) -0.22105(17) 0.0238(7) Uani 1 1 d . . .
C11 C 0.4005(2) 0.8128(2) -0.15019(17) 0.0209(7) Uani 1 1 d . . .
C12 C 0.4400(2) 0.7555(2) -0.09066(17) 0.0196(7) Uani 1 1 d . . .
C13 C 0.2899(2) 0.5251(3) -0.0088(2) 0.0387(9) Uani 1 1 d . . .
H13A H 0.2920 0.4610 0.0065 0.058 Uiso 1 1 calc R . .
H13B H 0.2438 0.5333 -0.0563 0.058 Uiso 1 1 calc R . .
H13C H 0.2739 0.5626 0.0323 0.058 Uiso 1 1 calc R . .
N1S N 0.62016(17) 0.04999(18) 0.84643(14) 0.0194(6) Uani 1 1 d . . .
C1S C 0.6075(2) 0.0016(2) 0.76829(17) 0.0235(7) Uani 1 1 d . . .
H1S1 H 0.6592 -0.0409 0.7698 0.028 Uiso 1 1 calc R . .
H1S2 H 0.5509 -0.0353 0.7610 0.028 Uiso 1 1 calc R . .
C2S C 0.6015(2) 0.0632(3) 0.69915(18) 0.0290(8) Uani 1 1 d . . .
H2S1 H 0.6532 0.1066 0.7090 0.035 Uiso 1 1 calc R . .
H2S2 H 0.5441 0.0986 0.6916 0.035 Uiso 1 1 calc R . .
C3S C 0.6040(3) 0.0094(3) 0.62607(19) 0.0349(9) Uani 1 1 d . . .
H3S1 H 0.6623 -0.0246 0.6331 0.042 Uiso 1 1 calc R . .
H3S2 H 0.5535 -0.0354 0.6173 0.042 Uiso 1 1 calc R . .
C4S C 0.5951(3) 0.0706(3) 0.5556(2) 0.0422(10) Uani 1 1 d . . .
H4S1 H 0.5359 0.1017 0.5466 0.063 Uiso 1 1 calc R . .
H4S2 H 0.5994 0.0337 0.5104 0.063 Uiso 1 1 calc R . .
H4S3 H 0.6443 0.1158 0.5644 0.063 Uiso 1 1 calc R . .
C5S C 0.5499(2) 0.1252(2) 0.84498(18) 0.0201(7) Uani 1 1 d . . .
H5S1 H 0.5564 0.1690 0.8040 0.024 Uiso 1 1 calc R . .
H5S2 H 0.5645 0.1580 0.8948 0.024 Uiso 1 1 calc R . .
C6S C 0.4503(2) 0.0949(2) 0.83134(19) 0.0245(7) Uani 1 1 d . . .
H6S1 H 0.4373 0.0529 0.7867 0.029 Uiso 1 1 calc R . .
H6S2 H 0.4393 0.0617 0.8773 0.029 Uiso 1 1 calc R . .
C7S C 0.3869(2) 0.1769(3) 0.8158(2) 0.0296(8) Uani 1 1 d . . .
H7S1 H 0.3261 0.1593 0.8251 0.036 Uiso 1 1 calc R . .
H7S2 H 0.4112 0.2257 0.8530 0.036 Uiso 1 1 calc R . .
C8S C 0.3754(3) 0.2144(3) 0.7346(2) 0.0460(11) Uani 1 1 d . . .
H8S1 H 0.4347 0.2351 0.7258 0.069 Uiso 1 1 calc R . .
H8S2 H 0.3326 0.2657 0.7283 0.069 Uiso 1 1 calc R . .
H8S3 H 0.3514 0.1666 0.6973 0.069 Uiso 1 1 calc R . .
C9S C 0.7150(2) 0.0944(2) 0.86343(17) 0.0205(7) Uani 1 1 d . . .
H9S1 H 0.7602 0.0496 0.8527 0.025 Uiso 1 1 calc R . .
H9S2 H 0.7147 0.1462 0.8276 0.025 Uiso 1 1 calc R . .
C10S C 0.7460(2) 0.1290(2) 0.94610(18) 0.0227(7) Uani 1 1 d . . .
H10A H 0.6954 0.1627 0.9618 0.027 Uiso 1 1 calc R . .
H10B H 0.7622 0.0768 0.9815 0.027 Uiso 1 1 calc R . .
C11S C 0.8284(2) 0.1914(3) 0.9518(2) 0.0317(8) Uani 1 1 d . . .
H11A H 0.8132 0.2413 0.9138 0.038 Uiso 1 1 calc R . .
H11B H 0.8799 0.1565 0.9389 0.038 Uiso 1 1 calc R . .
C12S C 0.8575(3) 0.2319(3) 1.0329(2) 0.0437(10) Uani 1 1 d . . .
H12A H 0.8075 0.2687 1.0448 0.066 Uiso 1 1 calc R . .
H12B H 0.9116 0.2703 1.0349 0.066 Uiso 1 1 calc R . .
H12C H 0.8721 0.1826 1.0707 0.066 Uiso 1 1 calc R . .
C13S C 0.6099(2) -0.0184(2) 0.90813(17) 0.0212(7) Uani 1 1 d . . .
H13D H 0.5477 -0.0446 0.8946 0.025 Uiso 1 1 calc R . .
H13E H 0.6146 0.0146 0.9576 0.025 Uiso 1 1 calc R . .
C14S C 0.6781(2) -0.0959(2) 0.92073(19) 0.0248(7) Uani 1 1 d . . .
H14A H 0.7406 -0.0716 0.9240 0.030 Uiso 1 1 calc R . .
H14B H 0.6646 -0.1385 0.8765 0.030 Uiso 1 1 calc R . .
C15S C 0.6732(2) -0.1465(2) 0.99526(18) 0.0261(8) Uani 1 1 d . . .
H15A H 0.6888 -0.1039 1.0393 0.031 Uiso 1 1 calc R . .
H15B H 0.6098 -0.1677 0.9926 0.031 Uiso 1 1 calc R . .
C16S C 0.7376(3) -0.2280(3) 1.0096(2) 0.0353(9) Uani 1 1 d . . .
H16A H 0.7202 -0.2721 0.9677 0.053 Uiso 1 1 calc R . .
H16B H 0.7334 -0.2567 1.0588 0.053 Uiso 1 1 calc R . .
H16C H 0.8004 -0.2076 1.0117 0.053 Uiso 1 1 calc R . .
H1O H 0.393(4) 0.521(4) -0.046(3) 0.060(18) Uiso 1 1 d . . .

loop_
_atom_site_aniso_label
_atom_site_aniso_U_11
_atom_site_aniso_U_22
_atom_site_aniso_U_33
_atom_site_aniso_U_23
_atom_site_aniso_U_13
_atom_site_aniso_U_12
Mn1 0.0178(3) 0.0218(3) 0.0155(2) 0.0005(2) 0.0027(2) 0.0032(2)
O1 0.0189(11) 0.0284(12) 0.0179(11) -0.0024(9) 0.0015(9) 0.0027(10)
O2 0.0208(11) 0.0246(12) 0.0171(10) 0.0029(9) 0.0025(9) 0.0054(10)
O3 0.0201(11) 0.0274(12) 0.0239(12) 0.0005(9) 0.0066(9) 0.0039(10)
O4 0.0244(12) 0.0251(12) 0.0150(10) 0.0016(9) 0.0075(9) 0.0049(10)
O5 0.0206(13) 0.0327(14) 0.0318(13) -0.0099(11) 0.0061(11) -0.0009(11)
Br1 0.02015(18) 0.0354(2) 0.02939(19) -0.00129(15) -0.00537(14) 0.00815(15)
Br2 0.0294(2) 0.0480(2) 0.02606(19) 0.01234(16) -0.00729(15) 0.00385(18)
Br3 0.0282(2) 0.0568(3) 0.01986(17) 0.00856(16) 0.00356(14) -0.00205(18)
Br4 0.02569(19) 0.0338(2) 0.02851(18) 0.00747(15) 0.01085(14) 0.00632(16)
Br5 0.0254(2) 0.0393(2) 0.0388(2) -0.01117(17) 0.01510(16) 0.00043(16)
Br6 0.0562(3) 0.0477(2) 0.0276(2) -0.00572(17) 0.02577(19) -0.0065(2)
Br7 0.0426(2) 0.0431(2) 0.01506(17) 0.00228(15) 0.00086(15) -0.00315(18)
Br8 0.02213(18) 0.02854(18) 0.01977(16) 0.00279(13) 0.00328(13) 0.00258(14)
C1 0.0194(16) 0.0223(16) 0.0186(16) -0.0035(13) 0.0002(13) -0.0031(14)
C2 0.0152(16) 0.0245(17) 0.0233(16) -0.0017(13) -0.0045(13) 0.0001(14)
C3 0.0199(17) 0.0295(18) 0.0218(16) 0.0043(14) -0.0072(13) -0.0013(15)
C4 0.0229(17) 0.0301(18) 0.0154(15) 0.0027(13) -0.0002(13) -0.0097(15)
C5 0.0141(15) 0.0222(16) 0.0225(16) -0.0007(13) 0.0017(13) -0.0025(13)
C6 0.0185(16) 0.0190(16) 0.0169(15) -0.0007(12) -0.0012(13) -0.0037(13)
C7 0.0183(16) 0.0240(17) 0.0206(16) -0.0044(13) 0.0036(13) -0.0043(14)
C8 0.0193(16) 0.0260(18) 0.0271(17) -0.0088(14) 0.0085(14) -0.0033(14)
C9 0.0294(19) 0.0314(19) 0.0187(16) -0.0093(14) 0.0108(14) -0.0119(16)
C10 0.0263(18) 0.0264(17) 0.0172(15) -0.0031(13) 0.0008(13) -0.0074(15)
C11 0.0145(15) 0.0280(18) 0.0193(15) -0.0035(13) 0.0010(12) -0.0045(14)
C12 0.0188(16) 0.0229(16) 0.0168(15) -0.0037(12) 0.0034(12) -0.0053(13)
C13 0.0208(19) 0.046(2) 0.051(2) -0.0059(19) 0.0097(17) -0.0034(18)
N1S 0.0178(13) 0.0245(14) 0.0162(12) -0.0002(11) 0.0047(10) -0.0004(11)
C1S 0.0244(17) 0.0267(18) 0.0192(16) -0.0054(13) 0.0039(13) 0.0013(14)
C2S 0.0273(19) 0.036(2) 0.0213(16) -0.0017(15) 0.0002(14) 0.0001(16)
C3S 0.039(2) 0.043(2) 0.0221(17) -0.0049(16) 0.0057(16) 0.0008(18)
C4S 0.040(2) 0.065(3) 0.0199(18) 0.0032(18) 0.0015(16) 0.000(2)
C5S 0.0173(16) 0.0224(16) 0.0198(16) -0.0015(13) 0.0021(13) 0.0001(13)
C6S 0.0163(16) 0.0296(18) 0.0272(17) -0.0007(14) 0.0036(13) -0.0024(14)
C7S 0.0185(17) 0.036(2) 0.0305(18) -0.0016(16) -0.0032(14) 0.0004(15)
C8S 0.038(2) 0.055(3) 0.038(2) 0.014(2) -0.0075(18) -0.001(2)
C9S 0.0164(16) 0.0272(17) 0.0177(15) -0.0002(13) 0.0028(12) 0.0010(14)
C10S 0.0195(17) 0.0311(18) 0.0175(16) 0.0008(13) 0.0036(13) -0.0018(14)
C11S 0.0261(19) 0.042(2) 0.0256(18) -0.0009(16) 0.0028(15) -0.0102(17)
C12S 0.040(2) 0.056(3) 0.033(2) -0.0100(19) -0.0007(18) -0.018(2)
C13S 0.0207(16) 0.0239(17) 0.0192(15) 0.0002(13) 0.0045(13) -0.0016(14)
C14S 0.0264(18) 0.0228(17) 0.0252(17) 0.0021(14) 0.0049(14) 0.0005(15)
C15S 0.0255(18) 0.0303(18) 0.0199(16) 0.0016(14) -0.0010(14) -0.0020(15)
C16S 0.037(2) 0.031(2) 0.0316(19) 0.0016(16) -0.0065(16) 0.0012(17)

loop_
_atom_type_symbol
_atom_type_description
_atom_type_scat_dispersion_real
_atom_type_scat_dispersion_imag
_atom_type_scat_source
C C 0.0181 0.0091 'International Tables Vol C Tables 4.2.6.8 and 6.1.1.4'
H H 0.0000 0.0000 'International Tables Vol C Tables 4.2.6.8 and 6.1.1.4'
N N 0.0311 0.0180 'International Tables Vol C Tables 4.2.6.8 and 6.1.1.4'
O O 0.0492 0.0322 'International Tables Vol C Tables 4.2.6.8 and 6.1.1.4'
Br Br -0.6763 1.2805 'International Tables Vol C Tables 4.2.6.8 and 6.1.1.4'
Mn Mn -0.5299 2.8052 'International Tables Vol C Tables 4.2.6.8 and 6.1.1.4'

loop_
_geom_angle_atom_site_label_1
_geom_angle_atom_site_label_2
_geom_angle_atom_site_label_3
_geom_angle
_geom_angle_site_symmetry_1
_geom_angle_site_symmetry_3
_geom_angle_publ_flag
O3 Mn1 O2 172.56(9) . . ?
O3 Mn1 O4 85.71(9) . . ?
O2 Mn1 O4 95.26(9) . . ?
O3 Mn1 O1 91.55(10) . . ?
O2 Mn1 O1 85.22(9) . . ?
O4 Mn1 O1 161.69(10) . . ?
O3 Mn1 O5 92.41(10) . . ?
O2 Mn1 O5 94.80(10) . . ?
O4 Mn1 O5 96.74(10) . . ?
O1 Mn1 O5 101.46(10) . . ?
C1 O1 Mn1 111.30(19) . . ?
C6 O2 Mn1 111.66(19) . . ?
C7 O3 Mn1 110.87(19) . . ?
C12 O4 Mn1 109.87(19) . . ?
C13 O5 Mn1 131.2(2) . . ?
O1 C1 C2 123.8(3) . . ?
O1 C1 C6 115.7(3) . . ?
C2 C1 C6 120.5(3) . . ?
C1 C2 C3 119.6(3) . . ?
C1 C2 Br1 118.4(3) . . ?
C3 C2 Br1 122.1(2) . . ?
C4 C3 C2 120.3(3) . . ?
C4 C3 Br2 120.8(3) . . ?
C2 C3 Br2 118.9(2) . . ?
C3 C4 C5 119.6(3) . . ?
C3 C4 Br3 120.0(2) . . ?
C5 C4 Br3 120.3(3) . . ?
C6 C5 C4 120.4(3) . . ?
C6 C5 Br4 117.9(2) . . ?
C4 C5 Br4 121.7(3) . . ?
O2 C6 C5 124.4(3) . . ?
O2 C6 C1 116.1(3) . . ?
C5 C6 C1 119.5(3) . . ?
O3 C7 C8 124.5(3) . . ?
O3 C7 C12 116.0(3) . . ?
C8 C7 C12 119.5(3) . . ?
C7 C8 C9 120.4(3) . . ?
C7 C8 Br5 117.9(2) . . ?
C9 C8 Br5 121.8(3) . . ?
C10 C9 C8 119.8(3) . . ?
C10 C9 Br6 120.8(3) . . ?
C8 C9 Br6 119.4(3) . . ?
C9 C10 C11 119.8(3) . . ?
C9 C10 Br7 120.5(2) . . ?
C11 C10 Br7 119.6(3) . . ?
C12 C11 C10 120.3(3) . . ?
C12 C11 Br8 118.2(2) . . ?
C10 C11 Br8 121.5(2) . . ?
O4 C12 C11 124.6(3) . . ?
O4 C12 C7 115.4(3) . . ?
C11 C12 C7 120.0(3) . . ?
C13S N1S C5S 108.8(2) . . ?
C13S N1S C1S 109.3(2) . . ?
C5S N1S C1S 111.4(2) . . ?
C13S N1S C9S 111.5(2) . . ?
C5S N1S C9S 107.6(2) . . ?
C1S N1S C9S 108.3(2) . . ?
C2S C1S N1S 115.4(3) . . ?
C1S C2S C3S 111.7(3) . . ?
C4S C3S C2S 112.2(3) . . ?
N1S C5S C6S 116.1(3) . . ?
C7S C6S C5S 110.5(3) . . ?
C8S C7S C6S 113.8(3) . . ?
C10S C9S N1S 114.7(3) . . ?
C11S C10S C9S 110.3(3) . . ?
C10S C11S C12S 111.5(3) . . ?
N1S C13S C14S 116.1(3) . . ?
C13S C14S C15S 110.0(3) . . ?
C16S C15S C14S 112.7(3) . . ?

loop_
_geom_bond_atom_site_label_1
_geom_bond_atom_site_label_2
_geom_bond_distance
_geom_bond_site_symmetry_2
_geom_bond_publ_flag
Mn1 O3 1.886(2) . ?
Mn1 O2 1.899(2) . ?
Mn1 O4 1.907(2) . ?
Mn1 O1 1.912(2) . ?
Mn1 O5 2.119(3) . ?
O1 C1 1.350(4) . ?
O2 C6 1.347(4) . ?
O3 C7 1.335(4) . ?
O4 C12 1.346(4) . ?
O5 C13 1.416(4) . ?
Br1 C2 1.882(3) . ?
Br2 C3 1.894(3) . ?
Br3 C4 1.892(3) . ?
Br4 C5 1.894(3) . ?
Br5 C8 1.889(3) . ?
Br6 C9 1.883(3) . ?
Br7 C10 1.896(3) . ?
Br8 C11 1.888(3) . ?
C1 C2 1.389(4) . ?
C1 C6 1.402(5) . ?
C2 C3 1.406(5) . ?
C3 C4 1.385(5) . ?
C4 C5 1.408(4) . ?
C5 C6 1.386(5) . ?
C7 C8 1.390(5) . ?
C7 C12 1.416(5) . ?
C8 C9 1.406(5) . ?
C9 C10 1.393(5) . ?
C10 C11 1.407(5) . ?
C11 C12 1.384(4) . ?
N1S C13S 1.515(4) . ?
N1S C5S 1.521(4) . ?
N1S C1S 1.532(4) . ?
N1S C9S 1.534(4) . ?
C1S C2S 1.510(5) . ?
C2S C3S 1.523(5) . ?
C3S C4S 1.522(5) . ?
C5S C6S 1.525(4) . ?
C6S C7S 1.524(5) . ?
C7S C8S 1.516(5) . ?
C9S C10S 1.529(4) . ?
C10S C11S 1.522(5) . ?
C11S C12S 1.532(5) . ?
C13S C14S 1.515(5) . ?
C14S C15S 1.529(5) . ?
C15S C16S 1.525(5) . ?

loop_
_geom_hbond_atom_site_label_D
_geom_hbond_atom_site_label_H
_geom_hbond_atom_site_label_A
_geom_hbond_distance_DH
_geom_hbond_distance_HA
_geom_hbond_distance_DA
_geom_hbond_angle_DHA
_geom_hbond_site_symmetry_A
O5 H1O O1 0.71(5) 1.98(5) 2.683(3) 173(6) 3_665
O5 H1O Br1 0.71(5) 3.04(5) 3.389(3) 114(5) 3_665
